data_2240669
loop_
_publ_author_name
'Zhang, Ping'
'Bai, Xiang-Yang'
'Zhang, Ting'

_publ_section_title
;
 Crystal structure of 9-butyl-6-[2-(pyridin-4-yl)ethenyl]carbazol-3-amine
;
_journal_issue 5
_journal_name_full 'Acta Crystallographica Section E'
_journal_page_first o345
_journal_page_last o346
_journal_paper_doi 10.1107/S2056989015007975
_journal_volume 71
_journal_year 2015
_chemical_formula_iupac 'C23 H23 N3'
_chemical_formula_moiety 'C23 H23 N3'
_chemical_formula_sum 'C23 H23 N3'
_chemical_formula_weight 341.44
_chemical_name_systematic
;
9-Butyl-6-[2-(pyridin-4-yl)ethenyl]carbazol-3-amine
;
_space_group_IT_number 14
_symmetry_cell_setting monoclinic
_symmetry_space_group_name_Hall '-P 2ybc'
_symmetry_space_group_name_H-M 'P 1 21/c 1'
_atom_sites_solution_hydrogens geom
_atom_sites_solution_primary direct
_atom_sites_solution_secondary difmap
_audit_creation_method SHELXL-97
_cell_angle_alpha 90.00
_cell_angle_beta 95.362(5)
_cell_angle_gamma 90.00
_cell_formula_units_Z 8
_cell_length_a 11.296(4)
_cell_length_b 18.719(7)
_cell_length_c 17.829(7)
_cell_measurement_reflns_used 7036
_cell_measurement_temperature 296(2)
_cell_measurement_theta_max 24.25
_cell_measurement_theta_min 2.29
_cell_volume 3753(2)
_computing_cell_refinement
;
SAINT (Bruker, 2007)
;
_computing_data_collection
;
SMART (Bruker, 2007)
;
_computing_data_reduction
;
SAINT (Bruker, 2007)
;
_computing_molecular_graphics
;
SHELXTL (Sheldrick, 2008)
;
_computing_publication_material
;
SHELXTL (Sheldrick, 2008)
;
_computing_structure_refinement
;
SHELXL97 (Sheldrick, 2008)
;
_computing_structure_solution
;
SHELXS97 (Sheldrick, 2008)
;
_diffrn_ambient_temperature 296(2)
_diffrn_measured_fraction_theta_full 1.000
_diffrn_measured_fraction_theta_max 1.000
_diffrn_measurement_device_type 'Bruker SMART CCD'
_diffrn_measurement_method \w
_diffrn_radiation_monochromator graphite
_diffrn_radiation_source 'fine-focus sealed tube'
_diffrn_radiation_type MoK\a
_diffrn_radiation_wavelength 0.71073
_diffrn_reflns_av_R_equivalents 0.0285
_diffrn_reflns_av_sigmaI/netI 0.0251
_diffrn_reflns_limit_h_max 12
_diffrn_reflns_limit_h_min -13
_diffrn_reflns_limit_k_max 22
_diffrn_reflns_limit_k_min -20
_diffrn_reflns_limit_l_max 21
_diffrn_reflns_limit_l_min -21
_diffrn_reflns_number 26552
_diffrn_reflns_theta_full 25.00
_diffrn_reflns_theta_max 25.00
_diffrn_reflns_theta_min 1.58
_exptl_absorpt_coefficient_mu 0.072
_exptl_absorpt_correction_type none
_exptl_crystal_density_diffrn 1.209
_exptl_crystal_density_method 'not measured'
_exptl_crystal_F_000 1456
_exptl_crystal_size_max 0.30
_exptl_crystal_size_mid 0.20
_exptl_crystal_size_min 0.20
_refine_diff_density_max 0.658
_refine_diff_density_min -0.277
_refine_ls_extinction_method none
_refine_ls_goodness_of_fit_ref 1.137
_refine_ls_hydrogen_treatment constr
_refine_ls_matrix_type full
_refine_ls_number_parameters 471
_refine_ls_number_reflns 6604
_refine_ls_number_restraints 5
_refine_ls_restrained_S_all 1.144
_refine_ls_R_factor_all 0.0765
_refine_ls_R_factor_gt 0.0530
_refine_ls_shift/su_max 0.000
_refine_ls_shift/su_mean 0.000
_refine_ls_structure_factor_coef Fsqd
_refine_ls_weighting_details 'calc w=1/[\s^2^(Fo^2^)+(0.0773P)^2^+0.9436P] where P=(Fo^2^+2Fc^2^)/3'
_refine_ls_weighting_scheme calc
_refine_ls_wR_factor_gt 0.1455
_refine_ls_wR_factor_ref 0.1661
_reflns_number_gt 4780
_reflns_number_total 6604
_reflns_threshold_expression I>2\s(I)
_cod_data_source_file hb7392sup1.cif
_cod_data_source_block I
_cod_original_sg_symbol_H-M 'P 21/c '
_cod_database_code 2240669
_cod_database_fobs_code 2240669

loop_
_symmetry_equiv_pos_as_xyz
'x, y, z'
'-x, y+1/2, -z+1/2'
'-x, -y, -z'
'x, -y-1/2, z-1/2'

loop_
_atom_site_type_symbol
_atom_site_label
_atom_site_fract_x
_atom_site_fract_y
_atom_site_fract_z
_atom_site_U_iso_or_equiv
_atom_site_adp_type
_atom_site_calc_flag
_atom_site_refinement_flags
_atom_site_occupancy
_atom_site_symmetry_multiplicity
C C8 0.1402(2) 0.18126(11) 0.33640(12) 0.0506(5) Uani d . 1 1
C C10 0.07484(18) 0.28290(11) 0.26009(11) 0.0439(5) Uani d . 1 1
C C11 0.06577(18) 0.33974(11) 0.20495(11) 0.0434(5) Uani d . 1 1
C C18 0.3040(2) 0.09517(12) 0.31670(12) 0.0526(6) Uani d . 1 1
H H18 0.3148 0.1176 0.2713 0.063 Uiso calc R 1 1
C C17 0.2208(2) 0.12164(12) 0.35622(13) 0.0526(5) Uani d . 1 1
H H17 0.2125 0.0997 0.4022 0.063 Uiso calc R 1 1
C C12 -0.04171(18) 0.37514(11) 0.21275(11) 0.0457(5) Uani d . 1 1
C C16 0.14005(19) 0.36372(11) 0.15188(12) 0.0471(5) Uani d . 1 1
H H16 0.2116 0.3405 0.1465 0.057 Uiso calc R 1 1
C C15 0.10675(19) 0.42226(11) 0.10720(12) 0.0470(5) Uani d . 1 1
C C5 -0.02863(19) 0.28735(11) 0.29917(12) 0.0488(5) Uani d . 1 1
C C9 0.15800(19) 0.22968(11) 0.27827(12) 0.0492(5) Uani d . 1 1
H H9 0.2252 0.2260 0.2521 0.059 Uiso calc R 1 1
C C19 0.38121(18) 0.03355(11) 0.33784(12) 0.0464(5) Uani d . 1 1
C C7 0.0385(2) 0.18909(13) 0.37517(13) 0.0577(6) Uani d . 1 1
H H7 0.0278 0.1578 0.4145 0.069 Uiso calc R 1 1
C C13 -0.0760(2) 0.43368(12) 0.16804(13) 0.0526(5) Uani d . 1 1
H H13 -0.1474 0.4571 0.1732 0.063 Uiso calc R 1 1
C C20 0.3807(2) -0.00335(13) 0.40535(13) 0.0559(6) Uani d . 1 1
H H20 0.3287 0.0102 0.4403 0.067 Uiso calc R 1 1
C C34 0.5999(2) 1.02101(12) 0.11976(11) 0.0492(5) Uani d . 1 1
C C33 0.57620(19) 1.09595(12) 0.12853(12) 0.0482(5) Uani d . 1 1
C C14 -0.0013(2) 0.45628(12) 0.11577(12) 0.0520(5) Uani d . 1 1
H H14 -0.0236 0.4953 0.0854 0.062 Uiso calc R 1 1
C C28 0.6780(2) 1.12522(12) 0.16791(12) 0.0525(5) Uani d . 1 1
C C21 0.4568(2) -0.05970(13) 0.42064(14) 0.0608(6) Uani d . 1 1
H H21 0.4538 -0.0833 0.4663 0.073 Uiso calc R 1 1
C C23 0.4605(2) 0.00853(13) 0.28947(13) 0.0568(6) Uani d . 1 1
H H23 0.4644 0.0305 0.2430 0.068 Uiso calc R 1 1
C C37 0.7160(2) 1.00873(12) 0.15361(12) 0.0532(6) Uani d . 1 1
C C35 0.5315(2) 0.96430(12) 0.09044(13) 0.0554(6) Uani d . 1 1
H H35 0.4561 0.9729 0.0665 0.066 Uiso calc R 1 1
C C36 0.5740(2) 0.89555(13) 0.09647(14) 0.0635(6) Uani d U 1 1
C C6 -0.0456(2) 0.24026(13) 0.35797(13) 0.0582(6) Uani d . 1 1
H H6 -0.1123 0.2437 0.3846 0.070 Uiso calc R 1 1
C C31 0.4804(2) 1.21038(13) 0.12857(15) 0.0608(6) Uani d . 1 1
C C45 0.2326(3) 0.66774(13) -0.00112(15) 0.0666(7) Uani d . 1 1
H H45 0.1796 0.6703 -0.0442 0.080 Uiso calc R 1 1
C C4 -0.2165(2) 0.36238(13) 0.28986(14) 0.0601(6) Uani d . 1 1
H H4A -0.2499 0.3222 0.3150 0.072 Uiso calc R 1 1
H H4B -0.2673 0.3715 0.2439 0.072 Uiso calc R 1 1
C C32 0.4770(2) 1.13893(13) 0.10920(13) 0.0557(6) Uani d . 1 1
H H32 0.4091 1.1196 0.0834 0.067 Uiso calc R 1 1
C C22 0.5335(2) -0.04822(13) 0.30896(15) 0.0630(6) Uani d . 1 1
H H22 0.5850 -0.0634 0.2745 0.076 Uiso calc R 1 1
C C39 0.6912(3) 0.88488(14) 0.12855(15) 0.0710(7) Uani d U 1 1
H H39 0.7213 0.8386 0.1311 0.085 Uiso calc R 1 1
C C26 0.9762(2) 1.09499(16) 0.16513(17) 0.0767(8) Uani d . 1 1
H H26A 1.0532 1.0988 0.1939 0.092 Uiso calc R 1 1
H H26B 0.9787 1.0538 0.1324 0.092 Uiso calc R 1 1
C C42 0.3969(2) 0.71893(14) 0.07683(16) 0.0705(6) Uani d U 1 1
C C27 0.8826(2) 1.08206(15) 0.21935(15) 0.0713(7) Uani d . 1 1
H H27A 0.9045 1.0400 0.2493 0.086 Uiso calc R 1 1
H H27B 0.8819 1.1224 0.2534 0.086 Uiso calc R 1 1
C C41 0.4903(3) 0.77281(15) 0.09790(17) 0.0784(8) Uani d U 1 1
H H41 0.5541 0.7593 0.1317 0.094 Uiso calc R 1 1
C C40 0.4888(3) 0.83625(14) 0.07270(16) 0.0747(7) Uani d U 1 1
H H40 0.4284 0.8473 0.0354 0.090 Uiso calc R 1 1
C C3 -0.2190(2) 0.42683(15) 0.33998(15) 0.0681(7) Uani d . 1 1
H H3A -0.1855 0.4671 0.3150 0.082 Uiso calc R 1 1
H H3B -0.3011 0.4383 0.3465 0.082 Uiso calc R 1 1
C C38 0.7640(2) 0.94025(13) 0.15659(14) 0.0647(7) Uani d . 1 1
H H38 0.8418 0.9319 0.1766 0.078 Uiso calc R 1 1
C C29 0.6807(2) 1.19679(13) 0.18829(14) 0.0644(6) Uani d . 1 1
H H29 0.7480 1.2164 0.2146 0.077 Uiso calc R 1 1
C C46 0.3153(3) 0.72233(14) 0.01270(15) 0.0739(7) Uani d U 1 1
H H46 0.3164 0.7607 -0.0203 0.089 Uiso calc R 1 1
C C30 0.5828(2) 1.23771(14) 0.16907(15) 0.0659(7) Uani d . 1 1
H H30 0.5840 1.2855 0.1833 0.079 Uiso calc R 1 1
C C44 0.3030(3) 0.61135(15) 0.10490(18) 0.0750(8) Uani d . 1 1
H H44 0.2991 0.5731 0.1378 0.090 Uiso calc R 1 1
C C43 0.3871(3) 0.66132(15) 0.12302(17) 0.0759(7) Uani d U 1 1
H H43 0.4381 0.6566 0.1668 0.091 Uiso calc R 1 1
C C2 -0.1533(3) 0.41786(17) 0.41516(16) 0.0815(8) Uani d . 1 1
H H2A -0.0691 0.4136 0.4093 0.098 Uiso calc R 1 1
H H2B -0.1787 0.3739 0.4375 0.098 Uiso calc R 1 1
C C25 0.9563(3) 1.16126(16) 0.11666(18) 0.0816(8) Uani d . 1 1
H H25A 0.8837 1.1552 0.0837 0.098 Uiso calc R 1 1
H H25B 0.9451 1.2018 0.1491 0.098 Uiso calc R 1 1
C C1 -0.1724(3) 0.48013(19) 0.46861(17) 0.0927(10) Uani d . 1 1
H H1A -0.1630 0.5245 0.4429 0.139 Uiso calc R 1 1
H H1B -0.1150 0.4774 0.5118 0.139 Uiso calc R 1 1
H H1C -0.2511 0.4775 0.4846 0.139 Uiso calc R 1 1
C C24 1.0568(3) 1.1780(2) 0.0689(2) 0.1101(12) Uani d . 1 1
H H24A 1.1303 1.1805 0.1005 0.165 Uiso calc R 1 1
H H24B 1.0419 1.2229 0.0439 0.165 Uiso calc R 1 1
H H24C 1.0620 1.1410 0.0320 0.165 Uiso calc R 1 1
N N2 0.17911(18) 0.44634(10) 0.05257(10) 0.0597(5) Uani d . 1 1
H H2C 0.2448 0.4247 0.0466 0.072 Uiso calc R 1 1
H H2D 0.1578 0.4827 0.0251 0.072 Uiso calc R 1 1
N N1 -0.09916(16) 0.34248(10) 0.26974(10) 0.0521(5) Uani d . 1 1
N N4 0.76339(18) 1.07204(10) 0.18222(11) 0.0597(5) Uani d . 1 1
N N3 0.53538(18) -0.08319(11) 0.37428(12) 0.0618(5) Uani d . 1 1
N N6 0.2259(2) 0.61214(11) 0.04444(13) 0.0665(6) Uani d . 1 1
N N5 0.38357(19) 1.25534(13) 0.11005(17) 0.0895(8) Uani d . 1 1
H H5A 0.3199 1.2387 0.0860 0.107 Uiso calc R 1 1
H H5B 0.3875 1.2997 0.1227 0.107 Uiso calc R 1 1

loop_
_atom_site_aniso_label
_atom_site_aniso_U_11
_atom_site_aniso_U_22
_atom_site_aniso_U_33
_atom_site_aniso_U_12
_atom_site_aniso_U_13
_atom_site_aniso_U_23
C8 0.0577(14) 0.0424(12) 0.0510(12) -0.0030(10) 0.0014(10) 0.0007(10)
C10 0.0447(12) 0.0384(11) 0.0484(11) -0.0009(9) 0.0029(9) -0.0021(9)
C11 0.0433(11) 0.0396(11) 0.0469(11) 0.0006(9) 0.0023(9) -0.0047(9)
C18 0.0575(14) 0.0531(13) 0.0472(12) -0.0038(11) 0.0055(10) 0.0053(10)
C17 0.0592(14) 0.0469(12) 0.0517(12) -0.0023(11) 0.0052(11) 0.0043(10)
C12 0.0450(12) 0.0457(12) 0.0463(11) -0.0003(10) 0.0034(9) -0.0060(9)
C16 0.0465(12) 0.0435(12) 0.0521(12) 0.0041(9) 0.0084(10) -0.0023(10)
C15 0.0537(13) 0.0432(12) 0.0442(11) -0.0033(10) 0.0039(10) -0.0037(9)
C5 0.0495(12) 0.0458(12) 0.0517(12) -0.0032(10) 0.0082(10) -0.0044(10)
C9 0.0482(12) 0.0468(12) 0.0529(12) -0.0031(10) 0.0069(10) -0.0020(10)
C19 0.0463(12) 0.0451(12) 0.0477(12) -0.0054(9) 0.0040(9) 0.0005(9)
C7 0.0666(15) 0.0529(14) 0.0554(13) -0.0031(12) 0.0159(12) 0.0036(11)
C13 0.0456(12) 0.0516(13) 0.0602(13) 0.0111(10) 0.0026(10) -0.0018(11)
C20 0.0542(14) 0.0591(14) 0.0556(13) 0.0034(11) 0.0127(11) 0.0019(11)
C34 0.0555(13) 0.0504(13) 0.0429(11) -0.0032(10) 0.0107(10) 0.0069(10)
C33 0.0518(13) 0.0491(13) 0.0451(11) -0.0030(10) 0.0122(10) 0.0058(9)
C14 0.0584(14) 0.0448(12) 0.0512(12) 0.0052(10) -0.0030(11) 0.0024(10)
C28 0.0568(14) 0.0522(13) 0.0481(12) -0.0015(11) 0.0024(10) 0.0037(10)
C21 0.0619(15) 0.0604(15) 0.0609(14) -0.0030(12) 0.0092(12) 0.0149(12)
C23 0.0659(15) 0.0548(14) 0.0516(13) 0.0012(12) 0.0158(11) 0.0046(11)
C37 0.0654(15) 0.0493(13) 0.0453(12) -0.0020(11) 0.0068(10) 0.0081(10)
C35 0.0597(14) 0.0535(14) 0.0547(13) -0.0080(11) 0.0152(11) 0.0005(11)
C36 0.0759(16) 0.0565(15) 0.0606(14) -0.0040(12) 0.0200(12) 0.0012(11)
C6 0.0616(15) 0.0543(14) 0.0615(14) 0.0003(12) 0.0206(12) 0.0030(11)
C31 0.0526(14) 0.0551(15) 0.0768(16) 0.0021(11) 0.0180(12) -0.0005(12)
C45 0.0809(18) 0.0550(15) 0.0648(15) 0.0013(13) 0.0117(13) -0.0078(13)
C4 0.0469(13) 0.0658(15) 0.0693(15) 0.0013(11) 0.0150(11) -0.0054(12)
C32 0.0472(13) 0.0582(15) 0.0630(14) -0.0043(11) 0.0116(11) 0.0018(11)
C22 0.0651(15) 0.0582(15) 0.0689(16) 0.0053(12) 0.0229(12) 0.0004(12)
C39 0.097(2) 0.0438(14) 0.0740(17) 0.0070(14) 0.0186(15) 0.0115(12)
C26 0.0597(16) 0.081(2) 0.0854(19) -0.0030(14) -0.0156(14) -0.0105(16)
C42 0.0752(16) 0.0636(15) 0.0761(15) -0.0041(12) 0.0255(12) -0.0201(11)
C27 0.0724(17) 0.0723(17) 0.0637(16) 0.0049(14) -0.0221(14) -0.0032(13)
C41 0.0883(19) 0.0602(17) 0.0870(19) 0.0006(13) 0.0085(16) 0.0007(14)
C40 0.100(2) 0.0579(16) 0.0699(17) -0.0029(13) 0.0281(15) -0.0027(13)
C3 0.0584(15) 0.0798(18) 0.0683(16) 0.0086(13) 0.0166(12) -0.0035(13)
C38 0.0719(16) 0.0569(15) 0.0645(15) 0.0077(13) 0.0023(13) 0.0149(12)
C29 0.0673(16) 0.0580(15) 0.0661(15) -0.0050(13) -0.0032(12) -0.0074(12)
C46 0.104(2) 0.0522(15) 0.0692(15) -0.0013(15) 0.0285(13) 0.0020(13)
C30 0.0719(17) 0.0514(14) 0.0755(17) -0.0023(13) 0.0124(14) -0.0075(12)
C44 0.085(2) 0.0575(16) 0.083(2) 0.0022(15) 0.0112(17) 0.0012(14)
C43 0.0782(18) 0.0707(17) 0.0793(18) 0.0019(15) 0.0096(15) -0.0049(13)
C2 0.0763(19) 0.093(2) 0.0745(18) 0.0062(16) 0.0033(15) -0.0016(16)
C25 0.080(2) 0.0744(19) 0.087(2) -0.0147(15) -0.0064(16) -0.0077(16)
C1 0.086(2) 0.121(3) 0.0722(18) -0.0024(19) 0.0110(16) -0.0261(18)
C24 0.106(3) 0.107(3) 0.118(3) -0.028(2) 0.015(2) 0.000(2)
N2 0.0712(13) 0.0541(11) 0.0558(11) 0.0035(10) 0.0176(10) 0.0101(9)
N1 0.0462(10) 0.0529(11) 0.0588(11) 0.0045(9) 0.0130(9) 0.0007(9)
N4 0.0630(12) 0.0545(12) 0.0589(12) 0.0016(10) -0.0094(10) 0.0037(9)
N3 0.0599(12) 0.0514(12) 0.0753(14) 0.0026(9) 0.0130(11) 0.0063(10)
N6 0.0704(14) 0.0531(13) 0.0771(15) -0.0013(10) 0.0119(12) -0.0038(11)
N5 0.0544(13) 0.0635(14) 0.151(2) 0.0097(11) 0.0119(14) -0.0127(15)

loop_
_atom_type_symbol
_atom_type_description
_atom_type_scat_dispersion_real
_atom_type_scat_dispersion_imag
_atom_type_scat_source
C C 0.0033 0.0016 'International Tables Vol C Tables 4.2.6.8 and 6.1.1.4'
H H 0.0000 0.0000 'International Tables Vol C Tables 4.2.6.8 and 6.1.1.4'
N N 0.0061 0.0033 'International Tables Vol C Tables 4.2.6.8 and 6.1.1.4'

loop_
_geom_angle_atom_site_label_1
_geom_angle_atom_site_label_2
_geom_angle_atom_site_label_3
_geom_angle
C7 C8 C9 118.4(2)
C7 C8 C17 118.7(2)
C9 C8 C17 122.8(2)
C9 C10 C5 119.92(19)
C9 C10 C11 133.71(19)
C5 C10 C11 106.36(18)
C16 C11 C12 119.76(19)
C16 C11 C10 133.52(19)
C12 C11 C10 106.71(18)
C17 C18 C19 126.2(2)
C17 C18 H18 116.9
C19 C18 H18 116.9
C18 C17 C8 127.9(2)
C18 C17 H17 116.0
C8 C17 H17 116.0
C13 C12 N1 129.8(2)
C13 C12 C11 120.9(2)
N1 C12 C11 109.33(18)
C15 C16 C11 119.7(2)
C15 C16 H16 120.1
C11 C16 H16 120.1
C16 C15 C14 119.4(2)
C16 C15 N2 120.6(2)
C14 C15 N2 120.1(2)
N1 C5 C6 130.1(2)
N1 C5 C10 109.32(18)
C6 C5 C10 120.6(2)
C10 C9 C8 119.7(2)
C10 C9 H9 120.2
C8 C9 H9 120.2
C23 C19 C20 115.3(2)
C23 C19 C18 120.56(19)
C20 C19 C18 124.1(2)
C6 C7 C8 123.2(2)
C6 C7 H7 118.4
C8 C7 H7 118.4
C14 C13 C12 118.3(2)
C14 C13 H13 120.8
C12 C13 H13 120.8
C21 C20 C19 120.1(2)
C21 C20 H20 119.9
C19 C20 H20 119.9
C35 C34 C37 120.0(2)
C35 C34 C33 133.2(2)
C37 C34 C33 106.7(2)
C32 C33 C28 120.0(2)
C32 C33 C34 133.5(2)
C28 C33 C34 106.4(2)
C13 C14 C15 121.9(2)
C13 C14 H14 119.0
C15 C14 H14 119.0
C29 C28 N4 130.1(2)
C29 C28 C33 120.4(2)
N4 C28 C33 109.5(2)
N3 C21 C20 124.6(2)
N3 C21 H21 117.7
C20 C21 H21 117.7
C22 C23 C19 121.0(2)
C22 C23 H23 119.5
C19 C23 H23 119.5
N4 C37 C38 129.9(2)
N4 C37 C34 109.4(2)
C38 C37 C34 120.7(2)
C36 C35 C34 120.6(2)
C36 C35 H35 119.7
C34 C35 H35 119.7
C35 C36 C39 118.2(2)
C35 C36 C40 117.4(2)
C39 C36 C40 124.3(2)
C7 C6 C5 118.1(2)
C7 C6 H6 120.9
C5 C6 H6 120.9
C32 C31 N5 121.5(2)
C32 C31 C30 119.0(2)
N5 C31 C30 119.5(2)
N6 C45 C46 122.9(3)
N6 C45 H45 118.5
C46 C45 H45 118.5
N1 C4 C3 114.8(2)
N1 C4 H4A 108.6
C3 C4 H4A 108.6
N1 C4 H4B 108.6
C3 C4 H4B 108.6
H4A C4 H4B 107.5
C31 C32 C33 119.6(2)
C31 C32 H32 120.2
C33 C32 H32 120.2
N3 C22 C23 124.2(2)
N3 C22 H22 117.9
C23 C22 H22 117.9
C38 C39 C36 123.0(2)
C38 C39 H39 118.5
C36 C39 H39 118.5
C25 C26 C27 114.7(2)
C25 C26 H26A 108.6
C27 C26 H26A 108.6
C25 C26 H26B 108.6
C27 C26 H26B 108.6
H26A C26 H26B 107.6
C43 C42 C46 116.3(3)
C43 C42 C41 118.7(3)
C46 C42 C41 125.1(3)
N4 C27 C26 113.6(2)
N4 C27 H27A 108.8
C26 C27 H27A 108.8
N4 C27 H27B 108.8
C26 C27 H27B 108.8
H27A C27 H27B 107.7
C40 C41 C42 124.1(3)
C40 C41 H41 117.9
C42 C41 H41 117.9
C41 C40 C36 127.2(3)
C41 C40 H40 116.4
C36 C40 H40 116.4
C2 C3 C4 114.3(2)
C2 C3 H3A 108.7
C4 C3 H3A 108.7
C2 C3 H3B 108.7
C4 C3 H3B 108.7
H3A C3 H3B 107.6
C39 C38 C37 117.3(2)
C39 C38 H38 121.3
C37 C38 H38 121.3
C30 C29 C28 118.7(2)
C30 C29 H29 120.7
C28 C29 H29 120.7
C45 C46 C42 119.4(3)
C45 C46 H46 120.3
C42 C46 H46 120.3
C29 C30 C31 122.4(2)
C29 C30 H30 118.8
C31 C30 H30 118.8
N6 C44 C43 125.6(3)
N6 C44 H44 117.2
C43 C44 H44 117.2
C44 C43 C42 119.8(3)
C44 C43 H43 120.1
C42 C43 H43 120.1
C3 C2 C1 112.9(3)
C3 C2 H2A 109.0
C1 C2 H2A 109.0
C3 C2 H2B 109.0
C1 C2 H2B 109.0
H2A C2 H2B 107.8
C24 C25 C26 114.2(3)
C24 C25 H25A 108.7
C26 C25 H25A 108.7
C24 C25 H25B 108.7
C26 C25 H25B 108.7
H25A C25 H25B 107.6
C2 C1 H1A 109.5
C2 C1 H1B 109.5
H1A C1 H1B 109.5
C2 C1 H1C 109.5
H1A C1 H1C 109.5
H1B C1 H1C 109.5
C25 C24 H24A 109.5
C25 C24 H24B 109.5
H24A C24 H24B 109.5
C25 C24 H24C 109.5
H24A C24 H24C 109.5
H24B C24 H24C 109.5
C15 N2 H2C 120.0
C15 N2 H2D 120.0
H2C N2 H2D 120.0
C5 N1 C12 108.27(17)
C5 N1 C4 127.33(19)
C12 N1 C4 124.32(19)
C37 N4 C28 107.96(19)
C37 N4 C27 126.1(2)
C28 N4 C27 125.9(2)
C22 N3 C21 114.8(2)
C44 N6 C45 115.9(2)
C31 N5 H5A 120.0
C31 N5 H5B 120.0
H5A N5 H5B 120.0

loop_
_geom_bond_atom_site_label_1
_geom_bond_atom_site_label_2
_geom_bond_distance
C8 C7 1.403(3)
C8 C9 1.405(3)
C8 C17 1.462(3)
C10 C9 1.387(3)
C10 C5 1.418(3)
C10 C11 1.446(3)
C11 C16 1.396(3)
C11 C12 1.401(3)
C18 C17 1.323(3)
C18 C19 1.474(3)
C18 H18 0.9300
C17 H17 0.9300
C12 C13 1.389(3)
C12 N1 1.397(3)
C16 C15 1.386(3)
C16 H16 0.9300
C15 C14 1.398(3)
C15 N2 1.403(3)
C5 N1 1.377(3)
C5 C6 1.396(3)
C9 H9 0.9300
C19 C23 1.382(3)
C19 C20 1.388(3)
C7 C6 1.363(3)
C7 H7 0.9300
C13 C14 1.380(3)
C13 H13 0.9300
C20 C21 1.372(3)
C20 H20 0.9300
C34 C35 1.386(3)
C34 C37 1.410(3)
C34 C33 1.439(3)
C33 C32 1.396(3)
C33 C28 1.402(3)
C14 H14 0.9300
C28 C29 1.388(3)
C28 N4 1.393(3)
C21 N3 1.342(3)
C21 H21 0.9300
C23 C22 1.369(3)
C23 H23 0.9300
C37 N4 1.378(3)
C37 C38 1.391(3)
C35 C36 1.374(3)
C35 H35 0.9300
C36 C39 1.407(4)
C36 C40 1.503(4)
C6 H6 0.9300
C31 C32 1.381(3)
C31 N5 1.395(3)
C31 C30 1.402(4)
C45 N6 1.327(3)
C45 C46 1.391(4)
C45 H45 0.9300
C4 N1 1.454(3)
C4 C3 1.503(3)
C4 H4A 0.9700
C4 H4B 0.9700
C32 H32 0.9300
C22 N3 1.334(3)
C22 H22 0.9300
C39 C38 1.387(4)
C39 H39 0.9300
C26 C25 1.517(4)
C26 C27 1.517(4)
C26 H26A 0.9700
C26 H26B 0.9700
C42 C43 1.368(4)
C42 C46 1.402(4)
C42 C41 1.482(4)
C27 N4 1.456(3)
C27 H27A 0.9700
C27 H27B 0.9700
C41 C40 1.269(4)
C41 H41 0.9300
C40 H40 0.9300
C3 C2 1.480(4)
C3 H3A 0.9700
C3 H3B 0.9700
C38 H38 0.9300
C29 C30 1.362(4)
C29 H29 0.9300
C46 H46 0.9300
C30 H30 0.9300
C44 N6 1.321(4)
C44 C43 1.350(4)
C44 H44 0.9300
C43 H43 0.9300
C2 C1 1.534(4)
C2 H2A 0.9700
C2 H2B 0.9700
C25 C24 1.514(5)
C25 H25A 0.9700
C25 H25B 0.9700
C1 H1A 0.9600
C1 H1B 0.9600
C1 H1C 0.9600
C24 H24A 0.9600
C24 H24B 0.9600
C24 H24C 0.9600
N2 H2C 0.8600
N2 H2D 0.8600
N5 H5A 0.8600
N5 H5B 0.8600

loop_
_geom_hbond_atom_site_label_D
_geom_hbond_atom_site_label_H
_geom_hbond_atom_site_label_A
_geom_hbond_site_symmetry_A
_geom_hbond_distance_DH
_geom_hbond_distance_HA
_geom_hbond_distance_DA
_geom_hbond_angle_DHA
N2 H2D N6 . 0.86 2.56 3.154(3) 128
N5 H5B N3 2_665 0.86 2.36 3.163(3) 156

loop_
_geom_torsion_atom_site_label_1
_geom_torsion_atom_site_label_2
_geom_torsion_atom_site_label_3
_geom_torsion_atom_site_label_4
_geom_torsion
C9 C10 C11 C16 -3.2(4)
C5 C10 C11 C16 178.0(2)
C9 C10 C11 C12 178.4(2)
C5 C10 C11 C12 -0.4(2)
C19 C18 C17 C8 -178.2(2)
C7 C8 C17 C18 163.1(2)
C9 C8 C17 C18 -14.6(4)
C16 C11 C12 C13 0.4(3)
C10 C11 C12 C13 179.04(19)
C16 C11 C12 N1 -178.96(18)
C10 C11 C12 N1 -0.3(2)
C12 C11 C16 C15 -0.2(3)
C10 C11 C16 C15 -178.4(2)
C11 C16 C15 C14 -0.3(3)
C11 C16 C15 N2 -178.79(19)
C9 C10 C5 N1 -177.99(18)
C11 C10 C5 N1 1.0(2)
C9 C10 C5 C6 2.5(3)
C11 C10 C5 C6 -178.5(2)
C5 C10 C9 C8 -1.2(3)
C11 C10 C9 C8 -179.9(2)
C7 C8 C9 C10 -0.8(3)
C17 C8 C9 C10 176.8(2)
C17 C18 C19 C23 176.3(2)
C17 C18 C19 C20 -3.5(4)
C9 C8 C7 C6 1.7(3)
C17 C8 C7 C6 -176.0(2)
N1 C12 C13 C14 179.1(2)
C11 C12 C13 C14 -0.1(3)
C23 C19 C20 C21 0.9(3)
C18 C19 C20 C21 -179.3(2)
C35 C34 C33 C32 -1.8(4)
C37 C34 C33 C32 -177.7(2)
C35 C34 C33 C28 175.2(2)
C37 C34 C33 C28 -0.7(2)
C12 C13 C14 C15 -0.3(3)
C16 C15 C14 C13 0.5(3)
N2 C15 C14 C13 179.1(2)
C32 C33 C28 C29 0.4(3)
C34 C33 C28 C29 -177.1(2)
C32 C33 C28 N4 178.61(19)
C34 C33 C28 N4 1.2(2)
C19 C20 C21 N3 0.3(4)
C20 C19 C23 C22 -0.9(3)
C18 C19 C23 C22 179.3(2)
C35 C34 C37 N4 -176.53(19)
C33 C34 C37 N4 0.0(2)
C35 C34 C37 C38 1.4(3)
C33 C34 C37 C38 177.9(2)
C37 C34 C35 C36 2.4(3)
C33 C34 C35 C36 -173.0(2)
C34 C35 C36 C39 -4.2(3)
C34 C35 C36 C40 172.0(2)
C8 C7 C6 C5 -0.5(4)
N1 C5 C6 C7 179.0(2)
C10 C5 C6 C7 -1.7(3)
N5 C31 C32 C33 179.7(2)
C30 C31 C32 C33 -1.6(3)
C28 C33 C32 C31 0.5(3)
C34 C33 C32 C31 177.2(2)
C19 C23 C22 N3 -0.4(4)
C35 C36 C39 C38 2.3(4)
C40 C36 C39 C38 -173.6(2)
C25 C26 C27 N4 61.0(3)
C43 C42 C41 C40 -160.0(3)
C46 C42 C41 C40 19.3(4)
C42 C41 C40 C36 174.1(2)
C35 C36 C40 C41 -151.0(3)
C39 C36 C40 C41 24.9(4)
N1 C4 C3 C2 -63.4(3)
C36 C39 C38 C37 1.4(4)
N4 C37 C38 C39 174.3(2)
C34 C37 C38 C39 -3.2(3)
N4 C28 C29 C30 -178.0(2)
C33 C28 C29 C30 -0.2(4)
N6 C45 C46 C42 0.8(4)
C43 C42 C46 C45 -1.4(4)
C41 C42 C46 C45 179.3(2)
C28 C29 C30 C31 -0.9(4)
C32 C31 C30 C29 1.8(4)
N5 C31 C30 C29 -179.4(3)
N6 C44 C43 C42 0.1(4)
C46 C42 C43 C44 0.9(4)
C41 C42 C43 C44 -179.7(3)
C4 C3 C2 C1 -171.7(2)
C27 C26 C25 C24 173.8(3)
C6 C5 N1 C12 178.2(2)
C10 C5 N1 C12 -1.2(2)
C6 C5 N1 C4 -5.0(4)
C10 C5 N1 C4 175.5(2)
C13 C12 N1 C5 -178.3(2)
C11 C12 N1 C5 0.9(2)
C13 C12 N1 C4 4.8(4)
C11 C12 N1 C4 -175.9(2)
C3 C4 N1 C5 103.0(3)
C3 C4 N1 C12 -80.8(3)
C38 C37 N4 C28 -176.9(2)
C34 C37 N4 C28 0.7(2)
C38 C37 N4 C27 4.4(4)
C34 C37 N4 C27 -178.0(2)
C29 C28 N4 C37 176.8(2)
C33 C28 N4 C37 -1.2(2)
C29 C28 N4 C27 -4.5(4)
C33 C28 N4 C27 177.5(2)
C26 C27 N4 C37 84.9(3)
C26 C27 N4 C28 -93.6(3)
C23 C22 N3 C21 1.6(4)
C20 C21 N3 C22 -1.5(4)
C43 C44 N6 C45 -0.7(4)
C46 C45 N6 C44 0.2(4)
